data_1555471
loop_
_publ_author_name
'Zhao, Jidong'
'Liu, Jun'
'Xie, Xin'
'Li, Shi'
'Liu, Yuanhong'

_publ_section_title
;
 Gold-Catalyzed Synthesis of Tropone and Its Analogues via Oxidative Ring
 Expansion of Alkynyl Quinols.
;
_journal_issue 23
_journal_name_full 'Organic letters'
_journal_page_first 5926
_journal_page_last 5929
_journal_paper_doi 10.1021/acs.orglett.5b03160
_journal_volume 17
_journal_year 2015
_chemical_formula_moiety 'C17 H13 N O3'
_chemical_formula_sum 'C17 H13 N O3'
_chemical_formula_weight 279.28
_space_group_crystal_system monoclinic
_space_group_IT_number 14
_space_group_name_Hall '-P 2ybc'
_space_group_name_H-M_alt 'P 1 21/c 1'
_atom_sites_solution_hydrogens geom
_atom_sites_solution_primary direct
_audit_creation_date 2015-06-05
_audit_creation_method
;
Olex2 1.2
(compiled 2015.01.26 svn.r3150 for OlexSys, GUI svn.r4998)
;
_cell_angle_alpha 90
_cell_angle_beta 91.158(10)
_cell_angle_gamma 90
_cell_formula_units_Z 4
_cell_length_a 4.629(2)
_cell_length_b 16.421(8)
_cell_length_c 17.474(8)
_cell_measurement_reflns_used 2070
_cell_measurement_temperature 130
_cell_measurement_theta_max 29.65
_cell_measurement_theta_min 2.48
_cell_volume 1328.0(11)
_computing_cell_refinement 'SAINT v7.68A (Bruker, 2009)'
_computing_data_reduction 'SAINT v7.68A (Bruker, 2009)'
_computing_molecular_graphics 'Olex2 (Dolomanov et al., 2009)'
_computing_publication_material 'Olex2 (Dolomanov et al., 2009)'
_computing_structure_refinement 'XL (Sheldrick, 2008)'
_computing_structure_solution 'ShelXS (Sheldrick, 2008)'
_diffrn_ambient_temperature 130
_diffrn_measured_fraction_theta_full 0.999
_diffrn_measured_fraction_theta_max 0.998
_diffrn_measurement_device_type 'Bruker APEX-II CCD'
_diffrn_measurement_method '\f and \w scans'
_diffrn_radiation_monochromator graphite
_diffrn_radiation_type MoK\a
_diffrn_radiation_wavelength 0.71073
_diffrn_reflns_av_R_equivalents 0.0734
_diffrn_reflns_av_unetI/netI 0.1671
_diffrn_reflns_Laue_measured_fraction_full 0.999
_diffrn_reflns_Laue_measured_fraction_max 0.998
_diffrn_reflns_limit_h_max 5
_diffrn_reflns_limit_h_min -5
_diffrn_reflns_limit_k_max 20
_diffrn_reflns_limit_k_min -20
_diffrn_reflns_limit_l_max 21
_diffrn_reflns_limit_l_min -19
_diffrn_reflns_number 9092
_diffrn_reflns_point_group_measured_fraction_full 0.999
_diffrn_reflns_point_group_measured_fraction_max 0.998
_diffrn_reflns_theta_full 25.242
_diffrn_reflns_theta_max 25.999
_diffrn_reflns_theta_min 1.702
_diffrn_standards_number 0
_exptl_absorpt_coefficient_mu 0.097
_exptl_absorpt_correction_T_max 0.7461
_exptl_absorpt_correction_T_min 0.3691
_exptl_absorpt_correction_type multi-scan
_exptl_absorpt_process_details
;
SADABS-2008/1 (Bruker,2008) was used for absorption correction.
wR2(int) was 0.1408 before and 0.0780 after correction.
The Ratio of minimum to maximum transmission is 0.4947.
The \l/2 correction factor is 0.0015.
;
_exptl_crystal_colour colourless
_exptl_crystal_density_diffrn 1.397
_exptl_crystal_description block
_exptl_crystal_F_000 584
_exptl_crystal_size_max 0.2
_exptl_crystal_size_mid 0.15
_exptl_crystal_size_min 0.11
_refine_diff_density_max 0.226
_refine_diff_density_min -0.363
_refine_diff_density_rms 0.062
_refine_ls_extinction_method none
_refine_ls_goodness_of_fit_ref 1.043
_refine_ls_hydrogen_treatment constr
_refine_ls_matrix_type full
_refine_ls_number_parameters 192
_refine_ls_number_reflns 2611
_refine_ls_number_restraints 0
_refine_ls_restrained_S_all 1.043
_refine_ls_R_factor_all 0.0896
_refine_ls_R_factor_gt 0.0680
_refine_ls_shift/su_max 0.001
_refine_ls_shift/su_mean 0.000
_refine_ls_structure_factor_coef Fsqd
_refine_ls_weighting_details 'w=1/[\s^2^(Fo^2^)+0.1439P] where P=(Fo^2^+2Fc^2^)/3'
_refine_ls_weighting_scheme calc
_refine_ls_wR_factor_gt 0.1958
_refine_ls_wR_factor_ref 0.2214
_reflns_Friedel_coverage 0.000
_reflns_number_gt 1812
_reflns_number_total 2611
_reflns_threshold_expression 'I > 2\s(I)'
_cod_data_source_file ol5b03160_si_009.cif
_cod_data_source_block mo_dm15466_0m
_cod_database_code 1555471
_shelxl_version_number 2014-3
_shelx_space_group_comment
;
The symmetry employed for this shelxl refinement is uniquely defined
by the following loop, which should always be used as a source of
symmetry information in preference to the above space-group names.
They are only intended as comments.
;
_shelx_estimated_absorpt_t_max 0.989
_shelx_estimated_absorpt_t_min 0.981
_olex2_refinement_description
;
1. Fixed Uiso
 At 1.2 times of:
  All C(H) groups
 At 1.5 times of:
  All C(H,H,H) groups, All O(H) groups
2.a Aromatic/amide H refined with riding coordinates:
 C5(H5), C6(H6), C7(H7), C8(H8), C13(H13), C14(H14), C15(H15), C16(H16),
 C17(H17)
2.b Idealised Me refined as rotating group:
 C10(H10A,H10B,H10C)
2.c Idealised tetrahedral OH refined as rotating group:
 O2(H2)
;
_olex2_submission_special_instructions 'No special instructions were received'

loop_
_space_group_symop_operation_xyz
'x, y, z'
'-x, y+1/2, -z+1/2'
'-x, -y, -z'
'x, -y-1/2, z-1/2'

loop_
_atom_site_label
_atom_site_type_symbol
_atom_site_fract_x
_atom_site_fract_y
_atom_site_fract_z
_atom_site_U_iso_or_equiv
_atom_site_adp_type
_atom_site_occupancy
_atom_site_site_symmetry_order
_atom_site_calc_flag
_atom_site_refinement_flags_posn
O1 O 0.7540(4) 0.54736(9) 0.95304(10) 0.0373(5) Uani 1 1 d .
O2 O 0.8429(4) 0.38801(9) 0.94883(10) 0.0376(5) Uani 1 1 d .
H2 H 0.9240 0.4257 0.9737 0.056 Uiso 1 1 calc GR
O3 O 0.6385(5) 0.25620(10) 0.78202(11) 0.0595(7) Uani 1 1 d .
N1 N 0.4047(4) 0.54211(10) 0.85958(12) 0.0333(5) Uani 1 1 d .
C1 C 0.6068(5) 0.50796(13) 0.90654(14) 0.0322(6) Uani 1 1 d .
C2 C 0.6453(5) 0.41970(13) 0.90037(14) 0.0332(6) Uani 1 1 d .
C3 C 0.5001(6) 0.37434(13) 0.84911(14) 0.0347(6) Uani 1 1 d .
C4 C 0.2981(5) 0.41345(14) 0.79733(14) 0.0352(6) Uani 1 1 d .
C5 C 0.1411(6) 0.37130(17) 0.74057(16) 0.0438(7) Uani 1 1 d .
H5 H 0.1696 0.3143 0.7351 0.053 Uiso 1 1 calc R
C6 C -0.0521(6) 0.41003(19) 0.69294(17) 0.0518(8) Uani 1 1 d .
H6 H -0.1545 0.3802 0.6546 0.062 Uiso 1 1 calc R
C7 C -0.0981(6) 0.49279(18) 0.70071(17) 0.0505(7) Uani 1 1 d .
H7 H -0.2338 0.5195 0.6678 0.061 Uiso 1 1 calc R
C8 C 0.0503(6) 0.53663(16) 0.75548(17) 0.0451(7) Uani 1 1 d .
H8 H 0.0175 0.5935 0.7603 0.054 Uiso 1 1 calc R
C9 C 0.2499(5) 0.49780(14) 0.80425(14) 0.0355(6) Uani 1 1 d .
C10 C 0.3590(6) 0.62997(14) 0.86643(17) 0.0459(7) Uani 1 1 d .
H10A H 0.4769 0.6512 0.9092 0.069 Uiso 1 1 calc GR
H10B H 0.1545 0.6408 0.8758 0.069 Uiso 1 1 calc GR
H10C H 0.4151 0.6568 0.8189 0.069 Uiso 1 1 calc GR
C11 C 0.5612(6) 0.28442(14) 0.84246(16) 0.0396(7) Uani 1 1 d .
C12 C 0.5232(6) 0.23111(13) 0.90973(15) 0.0372(6) Uani 1 1 d .
C13 C 0.6582(7) 0.15565(14) 0.9117(2) 0.0523(8) Uani 1 1 d .
H13 H 0.7795 0.1399 0.8711 0.063 Uiso 1 1 calc R
C14 C 0.6172(7) 0.10369(15) 0.9721(2) 0.0590(9) Uani 1 1 d .
H14 H 0.7145 0.0528 0.9740 0.071 Uiso 1 1 calc R
C15 C 0.4358(7) 0.12530(15) 1.02979(18) 0.0502(8) Uani 1 1 d .
H15 H 0.4028 0.0886 1.0707 0.060 Uiso 1 1 calc R
C16 C 0.3021(7) 0.19977(15) 1.02838(18) 0.0513(8) Uani 1 1 d .
H16 H 0.1782 0.2148 1.0687 0.062 Uiso 1 1 calc R
C17 C 0.3465(6) 0.25303(13) 0.96878(16) 0.0429(7) Uani 1 1 d .
H17 H 0.2553 0.3049 0.9684 0.051 Uiso 1 1 calc R

loop_
_atom_site_aniso_label
_atom_site_aniso_U_11
_atom_site_aniso_U_22
_atom_site_aniso_U_33
_atom_site_aniso_U_23
_atom_site_aniso_U_13
_atom_site_aniso_U_12
O1 0.0425(11) 0.0250(8) 0.0445(12) -0.0023(7) 0.0039(9) -0.0027(7)
O2 0.0410(10) 0.0254(8) 0.0464(11) -0.0031(7) -0.0001(9) 0.0011(7)
O3 0.0895(17) 0.0348(10) 0.0554(14) -0.0128(8) 0.0303(12) -0.0065(10)
N1 0.0360(12) 0.0270(10) 0.0370(12) 0.0039(8) 0.0050(10) 0.0003(8)
C1 0.0330(12) 0.0293(11) 0.0347(14) 0.0005(10) 0.0111(11) -0.0024(9)
C2 0.0353(13) 0.0291(12) 0.0355(14) 0.0006(10) 0.0092(11) -0.0002(10)
C3 0.0407(14) 0.0295(11) 0.0343(14) -0.0007(9) 0.0123(12) -0.0033(10)
C4 0.0324(13) 0.0378(12) 0.0357(14) -0.0006(10) 0.0112(11) -0.0051(10)
C5 0.0440(16) 0.0464(14) 0.0415(16) -0.0054(12) 0.0101(13) -0.0088(12)
C6 0.0495(17) 0.0653(18) 0.0410(17) -0.0060(13) 0.0086(14) -0.0101(14)
C7 0.0427(16) 0.0637(18) 0.0453(17) 0.0098(14) 0.0039(14) -0.0001(14)
C8 0.0454(16) 0.0442(14) 0.0460(17) 0.0083(11) 0.0103(14) 0.0004(12)
C9 0.0335(13) 0.0380(12) 0.0353(14) 0.0037(10) 0.0098(11) -0.0026(10)
C10 0.0576(18) 0.0263(11) 0.0541(18) 0.0068(11) 0.0040(14) 0.0022(11)
C11 0.0415(14) 0.0312(12) 0.0466(16) -0.0090(10) 0.0104(13) -0.0056(10)
C12 0.0417(14) 0.0251(10) 0.0450(15) -0.0049(10) 0.0037(12) -0.0038(10)
C13 0.0576(18) 0.0259(12) 0.074(2) -0.0090(12) 0.0167(16) -0.0001(12)
C14 0.070(2) 0.0214(11) 0.086(2) 0.0015(12) 0.0059(19) 0.0048(12)
C15 0.0635(19) 0.0281(12) 0.0590(19) 0.0033(11) 0.0005(16) -0.0070(12)
C16 0.0642(18) 0.0342(12) 0.0561(18) 0.0021(12) 0.0175(16) -0.0052(13)
C17 0.0471(16) 0.0262(11) 0.0557(18) 0.0006(10) 0.0108(14) 0.0028(10)

loop_
_atom_type_symbol
_atom_type_description
_atom_type_scat_dispersion_real
_atom_type_scat_dispersion_imag
_atom_type_scat_source
C C 0.0033 0.0016 'International Tables Vol C Tables 4.2.6.8 and 6.1.1.4'
H H 0.0000 0.0000 'International Tables Vol C Tables 4.2.6.8 and 6.1.1.4'
N N 0.0061 0.0033 'International Tables Vol C Tables 4.2.6.8 and 6.1.1.4'
O O 0.0106 0.0060 'International Tables Vol C Tables 4.2.6.8 and 6.1.1.4'

loop_
_geom_angle_atom_site_label_1
_geom_angle_atom_site_label_2
_geom_angle_atom_site_label_3
_geom_angle
C2 O2 H2 109.5
C1 N1 C9 122.86(19)
C1 N1 C10 117.3(2)
C9 N1 C10 119.8(2)
O1 C1 N1 123.2(2)
O1 C1 C2 120.1(2)
N1 C1 C2 116.7(2)
O2 C2 C1 114.9(2)
C3 C2 O2 122.4(2)
C3 C2 C1 122.7(2)
C2 C3 C4 119.0(2)
C2 C3 C11 120.3(2)
C4 C3 C11 120.6(2)
C5 C4 C3 123.1(2)
C5 C4 C9 117.8(2)
C9 C4 C3 119.1(2)
C4 C5 H5 119.2
C6 C5 C4 121.7(3)
C6 C5 H5 119.2
C5 C6 H6 120.1
C5 C6 C7 119.9(3)
C7 C6 H6 120.1
C6 C7 H7 119.7
C8 C7 C6 120.6(3)
C8 C7 H7 119.7
C7 C8 H8 119.9
C7 C8 C9 120.1(3)
C9 C8 H8 119.9
N1 C9 C4 119.5(2)
N1 C9 C8 120.5(2)
C8 C9 C4 120.0(2)
N1 C10 H10A 109.5
N1 C10 H10B 109.5
N1 C10 H10C 109.5
H10A C10 H10B 109.5
H10A C10 H10C 109.5
H10B C10 H10C 109.5
O3 C11 C3 120.0(2)
O3 C11 C12 120.5(2)
C12 C11 C3 119.5(2)
C13 C12 C11 119.2(2)
C17 C12 C11 121.5(2)
C17 C12 C13 119.2(2)
C12 C13 H13 119.9
C14 C13 C12 120.3(3)
C14 C13 H13 119.9
C13 C14 H14 120.0
C15 C14 C13 120.0(2)
C15 C14 H14 120.0
C14 C15 H15 120.0
C16 C15 C14 120.0(3)
C16 C15 H15 120.0
C15 C16 H16 119.8
C15 C16 C17 120.4(3)
C17 C16 H16 119.8
C12 C17 C16 120.0(2)
C12 C17 H17 120.0
C16 C17 H17 120.0

loop_
_geom_bond_atom_site_label_1
_geom_bond_atom_site_label_2
_geom_bond_distance
O1 C1 1.233(3)
O2 H2 0.8400
O2 C2 1.339(3)
O3 C11 1.214(3)
N1 C1 1.354(3)
N1 C9 1.396(3)
N1 C10 1.463(3)
C1 C2 1.464(3)
C2 C3 1.336(3)
C3 C4 1.439(4)
C3 C11 1.508(3)
C4 C5 1.401(4)
C4 C9 1.409(4)
C5 H5 0.9500
C5 C6 1.366(4)
C6 H6 0.9500
C6 C7 1.383(4)
C7 H7 0.9500
C7 C8 1.371(4)
C8 H8 0.9500
C8 C9 1.398(4)
C10 H10A 0.9800
C10 H10B 0.9800
C10 H10C 0.9800
C11 C12 1.479(4)
C12 C13 1.388(3)
C12 C17 1.377(4)
C13 H13 0.9500
C13 C14 1.374(4)
C14 H14 0.9500
C14 C15 1.371(4)
C15 H15 0.9500
C15 C16 1.370(4)
C16 H16 0.9500
C16 C17 1.378(4)
C17 H17 0.9500

loop_
_geom_hbond_atom_site_label_D
_geom_hbond_atom_site_label_H
_geom_hbond_atom_site_label_A
_geom_hbond_distance_DH
_geom_hbond_distance_HA
_geom_hbond_distance_DA
_geom_hbond_angle_DHA
_geom_hbond_site_symmetry_A
O2 H2 O1 0.84 1.99 2.724(3) 144.7 3_767

loop_
_geom_torsion_atom_site_label_1
_geom_torsion_atom_site_label_2
_geom_torsion_atom_site_label_3
_geom_torsion_atom_site_label_4
_geom_torsion
O1 C1 C2 O2 1.0(3)
O1 C1 C2 C3 -177.4(2)
O2 C2 C3 C4 -178.0(2)
O2 C2 C3 C11 -1.8(4)
O3 C11 C12 C13 20.0(4)
O3 C11 C12 C17 -157.0(3)
N1 C1 C2 O2 -178.7(2)
N1 C1 C2 C3 2.9(4)
C1 N1 C9 C4 1.6(3)
C1 N1 C9 C8 -177.8(2)
C1 C2 C3 C4 0.3(4)
C1 C2 C3 C11 176.5(2)
C2 C3 C4 C5 178.5(2)
C2 C3 C4 C9 -2.7(4)
C2 C3 C11 O3 -121.5(3)
C2 C3 C11 C12 59.1(3)
C3 C4 C5 C6 179.1(2)
C3 C4 C9 N1 1.8(3)
C3 C4 C9 C8 -178.7(2)
C3 C11 C12 C13 -160.7(2)
C3 C11 C12 C17 22.4(4)
C4 C3 C11 O3 54.6(4)
C4 C3 C11 C12 -124.7(3)
C4 C5 C6 C7 -0.6(4)
C5 C4 C9 N1 -179.3(2)
C5 C4 C9 C8 0.1(3)
C5 C6 C7 C8 0.6(4)
C6 C7 C8 C9 -0.1(4)
C7 C8 C9 N1 179.2(2)
C7 C8 C9 C4 -0.2(4)
C9 N1 C1 O1 176.4(2)
C9 N1 C1 C2 -3.8(3)
C9 C4 C5 C6 0.3(4)
C10 N1 C1 O1 -1.2(3)
C10 N1 C1 C2 178.6(2)
C10 N1 C9 C4 179.1(2)
C10 N1 C9 C8 -0.3(3)
C11 C3 C4 C5 2.3(4)
C11 C3 C4 C9 -178.9(2)
C11 C12 C13 C14 -177.4(3)
C11 C12 C17 C16 176.0(3)
C12 C13 C14 C15 1.9(5)
C13 C12 C17 C16 -0.9(4)
C13 C14 C15 C16 -2.0(5)
C14 C15 C16 C17 0.7(5)
C15 C16 C17 C12 0.8(5)
C17 C12 C13 C14 -0.4(4)
